data_7027726
loop_
_publ_author_name
'Robertson, Neil'
'Vukojevic, Sascha'
'Liu, Xiaoming'
'Yellowlees, Lesley J.'
'Parsons, Simon'

_publ_section_title
;
 Synthesis and complexation of tetrathiafulvalene derivatives
 functionalised with [15]aneS5 thioether crowns&#x200A;&#x2020;
;
_journal_issue 22
_journal_name_full 'Journal of the Chemical Society, Dalton Transactions'
_journal_page_first 3913
_journal_paper_doi 10.1039/a905996b
_journal_year 1999
_chemical_formula_moiety C11H16S8.0.5CS2
_chemical_formula_sum 'C23 H32 S18'
_chemical_formula_weight 885.58
_chemical_name_systematic
; 
 ? 
;
_space_group_IT_number 14
_symmetry_cell_setting monoclinic
_symmetry_space_group_name_Hall '-P 2yn'
_symmetry_space_group_name_H-M 'P 1 21/n 1'
_atom_sites_solution_hydrogens geom
_atom_sites_solution_primary direct
_atom_sites_solution_secondary difmap
_audit_creation_method SHELXL-97
_cell_angle_alpha 90.00
_cell_angle_beta 92.660(8)
_cell_angle_gamma 90.00
_cell_formula_units_Z 2
_cell_length_a 35.970(3)
_cell_length_b 9.9454(5)
_cell_length_c 5.3287(3)
_cell_measurement_reflns_used 241
_cell_measurement_temperature 293(2)
_cell_measurement_theta_max 25
_cell_measurement_theta_min 2.5
_cell_volume 1904.2(2)
_computing_structure_refinement SHELXL-97
_computing_structure_solution SHELXS-97
_diffrn_ambient_temperature 293(2)
_diffrn_measured_fraction_theta_full 0.913
_diffrn_measured_fraction_theta_max 0.913
_diffrn_measurement_device_type 'Stoe IPDS'
_diffrn_radiation_monochromator graphite
_diffrn_radiation_source 'fine-focus sealed tube'
_diffrn_radiation_type MoK\a
_diffrn_radiation_wavelength 0.71073
_diffrn_reflns_av_R_equivalents 0.0386
_diffrn_reflns_av_sigmaI/netI 0.0288
_diffrn_reflns_limit_h_max 43
_diffrn_reflns_limit_h_min -43
_diffrn_reflns_limit_k_max 12
_diffrn_reflns_limit_k_min -11
_diffrn_reflns_limit_l_max 6
_diffrn_reflns_limit_l_min -6
_diffrn_reflns_number 11384
_diffrn_reflns_theta_full 25.85
_diffrn_reflns_theta_max 25.85
_diffrn_reflns_theta_min 2.27
_exptl_absorpt_coefficient_mu 1.036
_exptl_absorpt_correction_T_max 0.940
_exptl_absorpt_correction_T_min 0.820
_exptl_absorpt_correction_type numerical
_exptl_crystal_colour Yellow
_exptl_crystal_density_diffrn 1.544
_exptl_crystal_density_method 'not measured'
_exptl_crystal_description needle
_exptl_crystal_F_000 916
_exptl_crystal_size_max 0.50
_exptl_crystal_size_mid 0.17
_exptl_crystal_size_min 0.06
_refine_diff_density_max 0.357
_refine_diff_density_min -0.452
_refine_diff_density_rms 0.052
_refine_ls_extinction_method none
_refine_ls_goodness_of_fit_ref 1.018
_refine_ls_hydrogen_treatment riding
_refine_ls_matrix_type full
_refine_ls_number_parameters 223
_refine_ls_number_reflns 3573
_refine_ls_number_restraints 0
_refine_ls_restrained_S_all 1.018
_refine_ls_R_factor_all 0.0453
_refine_ls_R_factor_gt 0.0349
_refine_ls_shift/su_max 0.002
_refine_ls_shift/su_mean 0.000
_refine_ls_structure_factor_coef Fsqd
_refine_ls_weighting_details 'w=1/[\s^2^(Fo^2^)+(0.0584P)^2^+0.3950P] where P=(Fo^2^+2Fc^2^)/3'
_refine_ls_weighting_scheme calc
_refine_ls_wR_factor_gt 0.0897
_refine_ls_wR_factor_ref 0.0951
_reflns_number_gt 2926
_reflns_number_total 3573
_reflns_threshold_expression >2sigma(I)
_cod_data_source_file 905996bsup1.cif
_cod_data_source_block s8macc
_cod_depositor_comments
;
The following automatic conversions were performed:

'_symmetry_cell_setting' value 'Monoclinic' changed to 'monoclinic'
according to /home/saulius/struct/CIF-dictionaries/cif_core.dic
dictionary named 'cif_core.dic' version 2.4.2 from
2011-04-26.

'_exptl_absorpt_correction_type' value 'Numerical'
changed to 'numerical' according to
/home/saulius/struct/CIF-dictionaries/cif_core.dic dictionary named
'cif_core.dic' version 2.4.2 from 2011-04-26.

Automatic conversion script
Id: cif_fix_values 1891 2012-01-12 08:04:46Z andrius 

The following automatic conversions were performed:

'_refine_ls_weighting_scheme' value 'calc
w=1/[\s^2^(Fo^2^)+(0.0584P)^2^+0.3950P] where P=(Fo^2^+2Fc^2^)/3' was
changed to 'calc'. New tag '_refine_ls_weighting_details' was
created. The value of the new tag was set to
'w=1/[\s^2^(Fo^2^)+(0.0584P)^2^+0.3950P] where P=(Fo^2^+2Fc^2^)/3'.

Automatic conversion script
Id: cif_fix_values 3143 2015-03-26 13:38:13Z robertas 

The following automatic conversions were performed:

'_atom_sites_solution_primary' value 'Direct methods' was changed to
'direct'.

'_atom_sites_solution_hydrogens' value 'geometric' was changed to
'geom'.

Automatic conversion script
Id: cif_fix_values 6452 2018-10-05 10:23:21Z andrius 
;
_cod_original_sg_symbol_H-M P21/n
_cod_database_code 7027726

loop_
_symmetry_equiv_pos_as_xyz
'x, y, z'
'-x+1/2, y+1/2, -z+1/2'
'-x, -y, -z'
'x-1/2, -y-1/2, z-1/2'

loop_
_atom_site_label
_atom_site_type_symbol
_atom_site_fract_x
_atom_site_fract_y
_atom_site_fract_z
_atom_site_U_iso_or_equiv
_atom_site_adp_type
_atom_site_occupancy
_atom_site_calc_flag
_atom_site_refinement_flags
_atom_site_disorder_assembly
_atom_site_disorder_group
S1 S 0.686488(18) 0.09793(7) 0.49330(11) 0.04658(17) Uani 1 d . . .
C2 C 0.66669(7) 0.2395(2) 0.6552(5) 0.0415(5) Uani 1 d . . .
H2A H 0.6864 0.2868 0.7487 0.050 Uiso 1 calc R . .
H2B H 0.6557 0.3013 0.5320 0.050 Uiso 1 calc R . .
C3 C 0.63734(7) 0.1974(2) 0.8337(5) 0.0465(6) Uani 1 d . . .
H3A H 0.6489 0.1489 0.9746 0.056 Uiso 1 calc R . .
H3B H 0.6195 0.1382 0.7480 0.056 Uiso 1 calc R . .
S4 S 0.61376(2) 0.34474(7) 0.94604(17) 0.0626(2) Uani 1 d . . .
C5 C 0.5866(3) 0.2612(11) 1.197(2) 0.095(3) Uani 0.50 d P A 1
H5A H 0.6019 0.1936 1.2826 0.114 Uiso 0.50 calc PR A 1
H5B H 0.5797 0.3276 1.3201 0.114 Uiso 0.50 calc PR A 1
C6 C 0.5547(2) 0.2013(10) 1.0916(17) 0.087(2) Uani 0.50 d P A 1
H6A H 0.5610 0.1394 0.9594 0.104 Uiso 0.50 calc PR A 1
H6B H 0.5379 0.2690 1.0205 0.104 Uiso 0.50 calc PR A 1
C5A C 0.57034(15) 0.2728(6) 1.0318(12) 0.0467(12) Uani 0.50 d P A 2
H5AA H 0.5518 0.3433 1.0376 0.056 Uiso 0.50 calc PR A 2
H5AB H 0.5620 0.2086 0.9042 0.056 Uiso 0.50 calc PR A 2
C6A C 0.57365(15) 0.2003(6) 1.2927(11) 0.0450(13) Uani 0.50 d P A 2
H6AA H 0.5783 0.2668 1.4237 0.054 Uiso 0.50 calc PR A 2
H6AB H 0.5947 0.1393 1.2956 0.054 Uiso 0.50 calc PR A 2
S7 S 0.53206(2) 0.10751(10) 1.35588(18) 0.0723(2) Uani 1 d . . .
C8 C 0.54284(19) -0.0449(6) 1.2075(14) 0.0466(14) Uani 0.50 d P A 1
H8A H 0.5199 -0.0935 1.1698 0.056 Uiso 0.50 calc PR A 1
H8B H 0.5538 -0.0245 1.0491 0.056 Uiso 0.50 calc PR A 1
C9 C 0.5709(2) -0.1418(6) 1.3689(14) 0.0463(14) Uani 0.50 d P A 1
H9A H 0.5585 -0.1730 1.5157 0.056 Uiso 0.50 calc PR A 1
H9B H 0.5924 -0.0895 1.4276 0.056 Uiso 0.50 calc PR A 1
C8A C 0.5622(3) -0.0610(14) 1.3765(18) 0.118(5) Uani 0.50 d P A 2
H8AA H 0.5882 -0.0430 1.3484 0.142 Uiso 0.50 calc PR A 2
H8AB H 0.5603 -0.1043 1.5385 0.142 Uiso 0.50 calc PR A 2
C9A C 0.5478(3) -0.1314(15) 1.204(2) 0.120(5) Uani 0.50 d P A 2
H9AA H 0.5460 -0.0837 1.0456 0.144 Uiso 0.50 calc PR A 2
H9AB H 0.5234 -0.1644 1.2452 0.144 Uiso 0.50 calc PR A 2
S10 S 0.58643(2) -0.28152(8) 1.20440(17) 0.0642(2) Uani 1 d . . .
C11 C 0.61888(8) -0.1959(3) 1.0069(6) 0.0509(6) Uani 1 d . . .
H11A H 0.6052 -0.1398 0.8854 0.061 Uiso 1 calc R . .
H11B H 0.6352 -0.1385 1.1096 0.061 Uiso 1 calc R . .
C12 C 0.64166(7) -0.2980(2) 0.8716(6) 0.0507(6) Uani 1 d . . .
H12A H 0.6252 -0.3654 0.7962 0.061 Uiso 1 calc R . .
H12B H 0.6584 -0.3429 0.9924 0.061 Uiso 1 calc R . .
S13 S 0.668485(18) -0.22286(7) 0.63015(13) 0.05028(18) Uani 1 d . . .
C14 C 0.69993(6) -0.1207(2) 0.8028(4) 0.0366(5) Uani 1 d . . .
S15 S 0.727785(17) -0.19059(6) 1.04769(12) 0.04175(16) Uani 1 d . . .
S16 S 0.788439(19) -0.04879(6) 1.33459(13) 0.04868(18) Uani 1 d . . .
C16 C 0.75528(6) -0.0509(2) 1.1134(4) 0.0349(5) Uani 1 d . . .
S17 S 0.744638(16) 0.08265(6) 0.91567(11) 0.03937(15) Uani 1 d . . .
C18 C 0.70764(6) 0.0075(2) 0.7435(4) 0.0359(5) Uani 1 d . . .
C20 C 0.5000 0.5000 0.5000 0.0885(17) Uani 1 d S . .
S21 S 0.52769(5) 0.55857(18) 0.6959(4) 0.1371(6) Uani 1 d . . .

loop_
_atom_site_aniso_label
_atom_site_aniso_U_11
_atom_site_aniso_U_22
_atom_site_aniso_U_33
_atom_site_aniso_U_23
_atom_site_aniso_U_13
_atom_site_aniso_U_12
S1 0.0485(4) 0.0608(4) 0.0300(3) 0.0028(2) -0.0028(2) 0.0087(3)
C2 0.0370(12) 0.0443(12) 0.0428(14) 0.0068(10) -0.0009(10) -0.0008(9)
C3 0.0489(14) 0.0436(12) 0.0476(15) 0.0078(10) 0.0094(12) 0.0034(10)
S4 0.0564(4) 0.0486(4) 0.0846(6) -0.0005(3) 0.0217(4) 0.0033(3)
C5 0.074(6) 0.120(8) 0.090(7) -0.040(6) 0.002(6) 0.012(5)
C6 0.063(5) 0.118(7) 0.080(6) -0.002(5) 0.001(4) 0.021(5)
C5A 0.027(2) 0.067(3) 0.047(4) 0.018(3) 0.006(2) 0.001(2)
C6A 0.032(2) 0.065(3) 0.039(3) 0.008(2) 0.008(2) -0.011(2)
S7 0.0537(4) 0.0915(6) 0.0739(6) 0.0008(4) 0.0279(4) 0.0009(4)
C8 0.035(3) 0.056(3) 0.048(3) 0.002(3) 0.001(2) -0.001(2)
C9 0.047(3) 0.050(3) 0.042(3) 0.003(2) 0.001(2) 0.001(2)
C8A 0.067(6) 0.237(15) 0.050(5) 0.021(8) -0.004(4) -0.055(8)
C9A 0.061(6) 0.236(15) 0.063(6) 0.028(9) -0.003(4) -0.045(8)
S10 0.0575(4) 0.0670(4) 0.0688(5) 0.0082(4) 0.0118(4) -0.0144(3)
C11 0.0495(14) 0.0516(14) 0.0518(16) 0.0074(11) 0.0040(12) -0.0051(11)
C12 0.0439(14) 0.0418(13) 0.0658(18) 0.0053(11) -0.0038(12) -0.0070(10)
S13 0.0402(3) 0.0621(4) 0.0481(4) -0.0105(3) -0.0023(3) -0.0100(3)
C14 0.0299(10) 0.0447(12) 0.0351(12) -0.0039(9) 0.0020(9) 0.0007(8)
S15 0.0420(3) 0.0363(3) 0.0463(4) 0.0016(2) -0.0056(3) -0.0020(2)
S16 0.0526(4) 0.0433(3) 0.0482(4) -0.0037(2) -0.0184(3) 0.0038(2)
C16 0.0340(11) 0.0368(11) 0.0339(12) -0.0029(8) 0.0023(9) 0.0051(8)
S17 0.0423(3) 0.0399(3) 0.0353(3) 0.0039(2) -0.0039(2) -0.0045(2)
C18 0.0330(11) 0.0476(12) 0.0271(11) 0.0008(9) 0.0004(8) 0.0022(9)
C20 0.075(4) 0.091(4) 0.101(5) 0.030(3) 0.020(3) 0.009(3)
S21 0.1232(12) 0.1447(13) 0.1414(14) 0.0301(10) -0.0149(11) -0.0171(10)

loop_
_atom_type_symbol
_atom_type_description
_atom_type_scat_dispersion_real
_atom_type_scat_dispersion_imag
_atom_type_scat_source
C C 0.0033 0.0016 'International Tables Vol C Tables 4.2.6.8 and 6.1.1.4'
H H 0.0000 0.0000 'International Tables Vol C Tables 4.2.6.8 and 6.1.1.4'
S S 0.1246 0.1234 'International Tables Vol C Tables 4.2.6.8 and 6.1.1.4'

loop_
_geom_angle_atom_site_label_1
_geom_angle_atom_site_label_2
_geom_angle_atom_site_label_3
_geom_angle
_geom_angle_site_symmetry_1
C18 S1 C2 101.69(11) .
C3 C2 S1 112.66(17) .
C2 C3 S4 109.62(17) .
C5A S4 C3 100.8(2) .
C5A S4 C5 32.7(3) .
C3 S4 C5 98.3(3) .
C6 C5 S4 110.3(8) .
C5 C6 S7 106.5(8) .
C6A C5A S4 112.2(4) .
C5A C6A S7 111.8(4) .
C8 S7 C6A 98.9(3) .
C8 S7 C6 88.8(4) .
C6A S7 C6 39.1(3) .
C8 S7 C8A 34.1(4) .
C6A S7 C8A 89.2(3) .
C6 S7 C8A 101.7(4) .
C9 C8 S7 114.8(5) .
C8 C9 S10 114.4(5) .
C9A C8A S7 102.9(10) .
C8A C9A S10 98.7(9) .
C9 S10 C11 98.4(3) .
C9 S10 C9A 35.4(4) .
C11 S10 C9A 96.5(3) .
C12 C11 S10 109.81(18) .
C11 C12 S13 112.47(18) .
C14 S13 C12 102.66(12) .
C18 C14 S13 124.19(18) .
C18 C14 S15 115.69(17) .
S13 C14 S15 119.68(13) .
C16 S15 C14 97.71(11) .
S16 C16 S17 124.22(13) .
S16 C16 S15 123.09(13) .
S17 C16 S15 112.67(13) .
C16 S17 C18 97.64(11) .
C14 C18 S17 116.23(17) .
C14 C18 S1 125.30(18) .
S17 C18 S1 118.22(13) .
S21 C20 S21 180.0 3_666

loop_
_geom_bond_atom_site_label_1
_geom_bond_atom_site_label_2
_geom_bond_distance
_geom_bond_site_symmetry_2
S1 C18 1.752(2) .
S1 C2 1.814(3) .
C2 C3 1.512(3) .
C3 S4 1.809(3) .
S4 C5A 1.796(6) .
S4 C5 1.886(12) .
C5 C6 1.389(12) .
C6 S7 1.903(10) .
C5A C6A 1.565(7) .
C6A S7 1.803(5) .
S7 C8 1.761(6) .
S7 C8A 1.997(15) .
C8 C9 1.615(8) .
C9 S10 1.748(6) .
C8A C9A 1.247(16) .
C9A S10 2.040(14) .
S10 C11 1.819(3) .
C11 C12 1.509(4) .
C12 S13 1.806(3) .
S13 C14 1.749(2) .
C14 C18 1.346(3) .
C14 S15 1.751(2) .
S15 C16 1.731(2) .
S16 C16 1.638(2) .
C16 S17 1.727(2) .
S17 C18 1.749(2) .
C20 S21 1.5247(18) 3_666
C20 S21 1.5247(18) .
